data_1517688
loop_
_publ_author_name
'Xue-Qin Song'
'Ding-Ye Xing'
'Yao-Kun Lei'
'Meng-Meng Zhao'
'Guo-Quan Cheng'
'Xiao-Run Wang'
'Yun-Qiao Peng'

_publ_section_title
;
 Lanthanide coordination polymers constructed by a new semirigid bridging
 salicylamide ligand: Synthesis, supramolecular structure and luminescence
 properties
;
_journal_name_full
;
Inorganica Chimica Acta
;
_journal_page_first 113
_journal_page_last 122
_journal_volume 404
_journal_year 2013
_chemical_formula_sum 'C40 H44 Eu N7 O18'
_chemical_formula_weight 1062.78
_space_group_IT_number 2
_symmetry_cell_setting triclinic
_symmetry_space_group_name_Hall '-P 1'
_symmetry_space_group_name_H-M 'P -1'
_atom_sites_solution_hydrogens geom
_atom_sites_solution_primary direct
_atom_sites_solution_secondary difmap
_cell_angle_alpha 82.072(2)
_cell_angle_beta 81.311(2)
_cell_angle_gamma 67.0940(10)
_cell_formula_units_Z 2
_cell_length_a 10.2820(11)
_cell_length_b 12.2030(13)
_cell_length_c 19.5770(18)
_cell_measurement_reflns_used 1909
_cell_measurement_temperature 296(2)
_cell_measurement_theta_max 23.58
_cell_measurement_theta_min 2.38
_cell_volume 2228.2(4)
_computing_cell_refinement 'Bruker SMART'
_computing_data_collection 'Bruker SMART'
_computing_data_reduction 'Bruker SAINT'
_computing_molecular_graphics 'Bruker SHELXTL'
_computing_publication_material 'Bruker SHELXTL'
_computing_structure_refinement 'SHELXL-97 (Sheldrick, 1997)'
_computing_structure_solution 'SHELXS-97 (Sheldrick, 1990)'
_diffrn_ambient_temperature 296(2)
_diffrn_measured_fraction_theta_full 0.995
_diffrn_measured_fraction_theta_max 0.995
_diffrn_measurement_device_type 'CCD area detector'
_diffrn_measurement_method 'phi and omega scans'
_diffrn_radiation_monochromator graphite
_diffrn_radiation_source 'fine-focus sealed tube'
_diffrn_radiation_type MoK\a
_diffrn_radiation_wavelength 0.71073
_diffrn_reflns_av_R_equivalents 0.0475
_diffrn_reflns_av_sigmaI/netI 0.0838
_diffrn_reflns_limit_h_max 12
_diffrn_reflns_limit_h_min -11
_diffrn_reflns_limit_k_max 14
_diffrn_reflns_limit_k_min -13
_diffrn_reflns_limit_l_max 19
_diffrn_reflns_limit_l_min -23
_diffrn_reflns_number 12212
_diffrn_reflns_theta_full 25.00
_diffrn_reflns_theta_max 25.00
_diffrn_reflns_theta_min 1.82
_exptl_absorpt_coefficient_mu 1.491
_exptl_absorpt_correction_type none
_exptl_crystal_colour colorless
_exptl_crystal_density_diffrn 1.584
_exptl_crystal_density_method 'not measured'
_exptl_crystal_description block
_exptl_crystal_F_000 2125
_exptl_crystal_size_max 0.21
_exptl_crystal_size_mid 0.18
_exptl_crystal_size_min 0.15
_refine_diff_density_max 2.071
_refine_diff_density_min -0.880
_refine_diff_density_rms 0.161
_refine_ls_extinction_method none
_refine_ls_goodness_of_fit_ref 1.011
_refine_ls_matrix_type full
_refine_ls_number_parameters 599
_refine_ls_number_reflns 7805
_refine_ls_number_restraints 0
_refine_ls_restrained_S_all 1.011
_refine_ls_R_factor_all 0.0785
_refine_ls_R_factor_gt 0.0604
_refine_ls_shift/su_max 0.001
_refine_ls_shift/su_mean 0.000
_refine_ls_structure_factor_coef Fsqd
_refine_ls_weighting_details 'calc w=1/[\s^2^(Fo^2^)+(0.0985P)^2^+0.0000P] where P=(Fo^2^+2Fc^2^)/3'
_refine_ls_weighting_scheme calc
_refine_ls_wR_factor_gt 0.1529
_refine_ls_wR_factor_ref 0.1678
_reflns_number_gt 6023
_reflns_number_total 7805
_reflns_threshold_expression >2sigma(I)
_cod_data_source_file ICA-2013-404-113-122-2.cif
_cod_data_source_block s2
_cod_original_sg_symbol_H-M P-1
_cod_database_code 1517688

loop_
_symmetry_equiv_pos_as_xyz
'x, y, z'
'-x, -y, -z'

loop_
_atom_site_label
_atom_site_type_symbol
_atom_site_fract_x
_atom_site_fract_y
_atom_site_fract_z
_atom_site_U_iso_or_equiv
_atom_site_adp_type
_atom_site_occupancy
_atom_site_symmetry_multiplicity
_atom_site_calc_flag
_atom_site_refinement_flags
Eu1 Eu 0.67044(3) 0.70926(3) 0.286341(18) 0.04230(16) Uani 1 1 d .
N1 N 0.3603(6) 0.8835(5) 0.1357(3) 0.0499(15) Uani 1 1 d .
H1 H 0.3081 0.9411 0.1092 0.060 Uiso 1 1 calc R
N2 N 0.3530(7) 0.6204(6) 0.1894(4) 0.0614(17) Uani 1 1 d .
N3 N 0.8149(6) 0.3949(5) 0.4285(3) 0.0475(14) Uani 1 1 d .
H3 H 0.8756 0.3294 0.4454 0.057 Uiso 1 1 calc R
N4 N 0.6375(8) 0.3497(6) 0.3192(4) 0.0680(19) Uani 1 1 d .
N5 N 0.8301(7) 0.5495(6) 0.1784(4) 0.0580(17) Uani 1 1 d .
N6 N 0.5268(9) 0.8419(7) 0.4073(4) 0.074(2) Uani 1 1 d .
N7 N 0.8424(8) 0.8501(6) 0.2340(3) 0.0583(17) Uani 1 1 d .
O1 O 0.4687(5) 0.8357(4) 0.2323(3) 0.0543(13) Uani 1 1 d .
O2 O 0.1114(5) 1.0538(4) 0.1529(3) 0.0484(12) Uani 1 1 d .
O3 O 0.2124(6) 1.0800(5) 0.0085(3) 0.0639(15) Uani 1 1 d .
O4 O 0.7808(5) 0.5782(4) 0.3780(3) 0.0513(12) Uani 1 1 d .
O5 O 1.0691(5) 0.2624(4) 0.4577(3) 0.0527(13) Uani 1 1 d .
O6 O 0.9691(6) 0.1443(5) 0.6029(3) 0.0670(15) Uani 1 1 d .
O7 O 0.7484(6) 0.6558(5) 0.1639(3) 0.0619(14) Uani 1 1 d .
O8 O 0.8523(6) 0.5190(5) 0.2409(3) 0.0611(14) Uani 1 1 d .
O9 O 0.8852(8) 0.4800(6) 0.1344(4) 0.096(2) Uani 1 1 d .
O10 O 0.4867(6) 0.7643(6) 0.3894(3) 0.0775(18) Uani 1 1 d .
O11 O 0.6315(7) 0.8534(5) 0.3701(3) 0.0736(17) Uani 1 1 d .
O12 O 0.4720(10) 0.8950(9) 0.4570(5) 0.132(4) Uani 1 1 d .
O13 O 0.8914(6) 0.7490(5) 0.2699(3) 0.0597(14) Uani 1 1 d .
O14 O 0.7161(6) 0.8835(5) 0.2223(3) 0.0636(14) Uani 1 1 d .
O15 O 0.9166(8) 0.9071(7) 0.2140(4) 0.092(2) Uani 1 1 d .
O16 O 0.5460(6) 0.5860(5) 0.2803(3) 0.0645(15) Uani 1 1 d .
H16C H 0.4844 0.5996 0.2523 0.077 Uiso 1 1 d R
H16D H 0.5765 0.5118 0.2941 0.077 Uiso 1 1 d R
O17 O 0.4237(9) 0.3705(7) 0.0623(5) 0.106(2) Uani 1 1 d .
O18 O 0.5840(13) 0.2303(10) 0.1179(7) 0.162(4) Uani 1 1 d .
C1 C 0.3799(7) 0.9095(6) 0.1955(4) 0.0408(15) Uani 1 1 d .
C2 C 0.2949(7) 1.0300(6) 0.2182(3) 0.0408(15) Uani 1 1 d .
C3 C 0.1604(7) 1.1021(6) 0.1972(3) 0.0422(15) Uani 1 1 d .
C4 C 0.0845(8) 1.2107(6) 0.2232(4) 0.0525(18) Uani 1 1 d .
H4 H -0.0055 1.2567 0.2101 0.063 Uiso 1 1 calc R
C5 C 0.1421(9) 1.2513(7) 0.2690(4) 0.061(2) Uani 1 1 d .
H5 H 0.0910 1.3248 0.2866 0.074 Uiso 1 1 calc R
C6 C 0.2759(9) 1.1825(7) 0.2885(4) 0.063(2) Uani 1 1 d .
H6 H 0.3162 1.2115 0.3178 0.075 Uiso 1 1 calc R
C7 C 0.3492(8) 1.0720(7) 0.2650(4) 0.0542(19) Uani 1 1 d .
H7 H 0.4365 1.0245 0.2806 0.065 Uiso 1 1 calc R
C8 C -0.0044(8) 1.1293(7) 0.1149(4) 0.0533(18) Uani 1 1 d .
H8A H 0.0068 1.2039 0.0976 0.064 Uiso 1 1 calc R
H8B H -0.0937 1.1470 0.1444 0.064 Uiso 1 1 calc R
C9 C 0.1076(8) 1.0404(7) 0.0020(4) 0.0524(18) Uani 1 1 d .
C10 C -0.0022(7) 1.0616(6) 0.0552(4) 0.0482(17) Uani 1 1 d .
C11 C -0.1090(8) 1.0212(7) 0.0519(4) 0.0530(18) Uani 1 1 d .
H11 H -0.1839 1.0361 0.0870 0.064 Uiso 1 1 calc R
C12 C 0.3184(9) 1.0726(9) -0.0477(5) 0.077(3) Uani 1 1 d .
H12A H 0.3757 0.9903 -0.0537 0.115 Uiso 1 1 calc R
H12B H 0.3770 1.1126 -0.0384 0.115 Uiso 1 1 calc R
H12C H 0.2744 1.1100 -0.0892 0.115 Uiso 1 1 calc R
C13 C 0.4197(8) 0.7660(6) 0.1112(4) 0.0528(18) Uani 1 1 d .
H13A H 0.5108 0.7217 0.1288 0.063 Uiso 1 1 calc R
H13B H 0.4358 0.7732 0.0609 0.063 Uiso 1 1 calc R
C14 C 0.3240(8) 0.6984(6) 0.1336(4) 0.0500(18) Uani 1 1 d .
C15 C 0.2095(9) 0.7170(8) 0.0985(5) 0.068(2) Uani 1 1 d .
H15 H 0.1908 0.7714 0.0595 0.081 Uiso 1 1 calc R
C16 C 0.1238(10) 0.6544(9) 0.1218(6) 0.080(3) Uani 1 1 d .
H16 H 0.0454 0.6668 0.0990 0.096 Uiso 1 1 calc R
C17 C 0.1532(10) 0.5748(10) 0.1777(6) 0.080(3) Uani 1 1 d .
H17 H 0.0973 0.5304 0.1938 0.096 Uiso 1 1 calc R
C18 C 0.2674(10) 0.5615(9) 0.2098(5) 0.074(3) Uani 1 1 d .
H18 H 0.2869 0.5072 0.2488 0.089 Uiso 1 1 calc R
C19 C 0.8600(7) 0.4815(6) 0.4052(4) 0.0411(15) Uani 1 1 d .
C20 C 1.0092(7) 0.4632(6) 0.4131(3) 0.0389(15) Uani 1 1 d .
C21 C 1.1101(7) 0.3559(6) 0.4398(4) 0.0400(15) Uani 1 1 d .
C22 C 1.2460(7) 0.3474(6) 0.4472(4) 0.0480(17) Uani 1 1 d .
H22 H 1.3117 0.2763 0.4651 0.058 Uiso 1 1 calc R
C23 C 1.2823(8) 0.4453(7) 0.4278(4) 0.0516(18) Uani 1 1 d .
H23 H 1.3736 0.4395 0.4321 0.062 Uiso 1 1 calc R
C24 C 1.1852(8) 0.5520(7) 0.4020(4) 0.0556(19) Uani 1 1 d .
H24 H 1.2104 0.6181 0.3896 0.067 Uiso 1 1 calc R
C25 C 1.0511(8) 0.5595(6) 0.3949(4) 0.0482(17) Uani 1 1 d .
H25 H 0.9862 0.6315 0.3774 0.058 Uiso 1 1 calc R
C26 C 1.1620(8) 0.1498(6) 0.4886(5) 0.0547(19) Uani 1 1 d .
H26A H 1.1838 0.1594 0.5334 0.066 Uiso 1 1 calc R
H26B H 1.2501 0.1176 0.4588 0.066 Uiso 1 1 calc R
C27 C 0.9819(8) 0.0722(6) 0.5529(5) 0.055(2) Uani 1 1 d .
C28 C 1.0802(8) 0.0703(6) 0.4962(5) 0.054(2) Uani 1 1 d .
C29 C 1.0974(8) -0.0016(7) 0.4433(5) 0.059(2) Uani 1 1 d .
H29 H 1.1631 -0.0021 0.4049 0.071 Uiso 1 1 calc R
C30 C 0.8785(11) 0.1393(9) 0.6651(5) 0.078(3) Uani 1 1 d .
H30A H 0.7841 0.1578 0.6539 0.117 Uiso 1 1 calc R
H30B H 0.8770 0.1962 0.6948 0.117 Uiso 1 1 calc R
H30C H 0.9135 0.0605 0.6884 0.117 Uiso 1 1 calc R
C31 C 0.6723(8) 0.3999(7) 0.4283(4) 0.0557(19) Uani 1 1 d .
H31A H 0.6124 0.4796 0.4116 0.067 Uiso 1 1 calc R
H31B H 0.6345 0.3834 0.4753 0.067 Uiso 1 1 calc R
C32 C 0.6694(8) 0.3117(7) 0.3835(5) 0.057(2) Uani 1 1 d .
C33 C 0.6370(12) 0.2720(9) 0.2783(6) 0.085(3) Uani 1 1 d .
H33 H 0.6131 0.3007 0.2335 0.102 Uiso 1 1 calc R
C34 C 0.6683(12) 0.1549(9) 0.2964(7) 0.091(3) Uani 1 1 d .
H34 H 0.6685 0.1036 0.2654 0.109 Uiso 1 1 calc R
C35 C 0.6993(13) 0.1159(10) 0.3619(7) 0.102(4) Uani 1 1 d .
H35 H 0.7199 0.0359 0.3773 0.123 Uiso 1 1 calc R
C36 C 0.7006(12) 0.1939(8) 0.4066(6) 0.090(3) Uani 1 1 d .
H36 H 0.7225 0.1668 0.4518 0.108 Uiso 1 1 calc R
C37 C 0.5498(15) 0.3261(11) 0.0878(6) 0.095(3) Uani 1 1 d .
C38 C 0.6276(13) 0.4048(11) 0.0761(7) 0.106(4) Uani 1 1 d .
H38A H 0.5892 0.4642 0.1089 0.160 Uiso 1 1 calc R
H38B H 0.6194 0.4432 0.0299 0.160 Uiso 1 1 calc R
H38C H 0.7259 0.3593 0.0818 0.160 Uiso 1 1 calc R
C39 C 0.3347(15) 0.3018(12) 0.0744(7) 0.109(4) Uani 1 1 d .
H39A H 0.3004 0.2965 0.1232 0.131 Uiso 1 1 calc R
H39B H 0.3877 0.2216 0.0606 0.131 Uiso 1 1 calc R
C40 C 0.2150(14) 0.3636(12) 0.0327(7) 0.112(4) Uani 1 1 d .
H40A H 0.1619 0.4420 0.0477 0.168 Uiso 1 1 calc R
H40B H 0.1544 0.3190 0.0385 0.168 Uiso 1 1 calc R
H40C H 0.2504 0.3701 -0.0153 0.168 Uiso 1 1 calc R

loop_
_atom_site_aniso_label
_atom_site_aniso_U_11
_atom_site_aniso_U_22
_atom_site_aniso_U_33
_atom_site_aniso_U_23
_atom_site_aniso_U_13
_atom_site_aniso_U_12
Eu1 0.0384(2) 0.0356(2) 0.0487(2) -0.00149(14) -0.01957(16) -0.00467(15)
N1 0.053(4) 0.039(3) 0.049(4) -0.007(3) -0.024(3) -0.001(3)
N2 0.061(4) 0.066(4) 0.063(4) -0.005(4) -0.019(4) -0.026(4)
N3 0.040(3) 0.041(3) 0.061(4) 0.006(3) -0.025(3) -0.012(3)
N4 0.082(5) 0.051(4) 0.077(5) -0.003(4) -0.020(4) -0.028(4)
N5 0.044(3) 0.053(4) 0.068(5) -0.016(4) -0.015(3) -0.002(3)
N6 0.064(5) 0.076(5) 0.062(5) -0.017(4) -0.021(4) 0.004(4)
N7 0.066(4) 0.055(4) 0.056(4) 0.001(3) -0.019(4) -0.022(4)
O1 0.051(3) 0.043(3) 0.061(3) -0.007(2) -0.025(3) -0.003(2)
O2 0.040(3) 0.047(3) 0.052(3) -0.007(2) -0.022(2) -0.003(2)
O3 0.053(3) 0.087(4) 0.060(3) -0.008(3) -0.014(3) -0.033(3)
O4 0.047(3) 0.045(3) 0.055(3) 0.003(2) -0.023(2) -0.006(2)
O5 0.038(3) 0.039(3) 0.081(4) 0.010(2) -0.022(3) -0.015(2)
O6 0.068(4) 0.057(3) 0.081(4) 0.000(3) -0.012(3) -0.029(3)
O7 0.057(3) 0.056(3) 0.060(3) -0.005(3) -0.018(3) -0.004(3)
O8 0.052(3) 0.052(3) 0.068(4) -0.008(3) -0.024(3) -0.001(3)
O9 0.089(5) 0.084(5) 0.087(5) -0.042(4) -0.019(4) 0.013(4)
O10 0.051(3) 0.092(5) 0.077(4) -0.011(4) -0.019(3) -0.008(3)
O11 0.081(4) 0.064(4) 0.070(4) -0.019(3) -0.012(4) -0.016(3)
O12 0.110(6) 0.154(8) 0.099(6) -0.070(6) 0.001(5) 0.003(6)
O13 0.050(3) 0.057(3) 0.071(4) 0.010(3) -0.021(3) -0.019(3)
O14 0.063(4) 0.055(3) 0.068(4) 0.007(3) -0.029(3) -0.014(3)
O15 0.104(5) 0.102(5) 0.096(5) 0.022(4) -0.026(4) -0.070(5)
O16 0.069(4) 0.051(3) 0.082(4) 0.010(3) -0.038(3) -0.027(3)
O17 0.101(6) 0.096(6) 0.118(7) 0.011(5) -0.020(5) -0.037(5)
O18 0.171(11) 0.107(8) 0.184(11) 0.005(7) -0.055(9) -0.020(7)
C1 0.039(4) 0.037(3) 0.047(4) 0.000(3) -0.019(3) -0.011(3)
C2 0.040(4) 0.037(3) 0.040(4) -0.001(3) -0.016(3) -0.006(3)
C3 0.045(4) 0.042(4) 0.041(4) -0.003(3) -0.018(3) -0.013(3)
C4 0.049(4) 0.047(4) 0.049(4) -0.005(3) -0.016(3) 0.000(3)
C5 0.073(5) 0.048(4) 0.055(5) -0.014(4) -0.013(4) -0.009(4)
C6 0.068(5) 0.055(5) 0.064(5) -0.018(4) -0.026(4) -0.011(4)
C7 0.054(4) 0.052(4) 0.057(5) -0.010(4) -0.030(4) -0.010(4)
C8 0.040(4) 0.061(5) 0.052(4) 0.001(4) -0.019(3) -0.008(4)
C9 0.043(4) 0.058(5) 0.054(5) 0.004(4) -0.017(4) -0.015(4)
C10 0.041(4) 0.053(4) 0.049(4) 0.006(3) -0.021(3) -0.013(3)
C11 0.044(4) 0.064(5) 0.046(4) 0.006(4) -0.014(3) -0.016(4)
C12 0.063(5) 0.101(7) 0.079(6) -0.009(5) -0.006(5) -0.043(6)
C13 0.047(4) 0.050(4) 0.058(5) -0.013(4) -0.013(4) -0.009(4)
C14 0.043(4) 0.046(4) 0.057(5) -0.013(3) -0.012(4) -0.006(3)
C15 0.060(5) 0.067(5) 0.074(6) -0.005(4) -0.031(5) -0.013(4)
C16 0.058(5) 0.090(7) 0.095(8) -0.009(6) -0.026(5) -0.025(5)
C17 0.065(6) 0.093(7) 0.093(7) -0.007(6) -0.010(6) -0.040(6)
C18 0.070(6) 0.082(6) 0.074(6) -0.001(5) -0.011(5) -0.033(5)
C19 0.043(4) 0.037(4) 0.043(4) -0.003(3) -0.018(3) -0.010(3)
C20 0.040(3) 0.037(3) 0.039(4) -0.001(3) -0.013(3) -0.012(3)
C21 0.036(3) 0.038(3) 0.047(4) -0.004(3) -0.012(3) -0.014(3)
C22 0.035(4) 0.046(4) 0.059(5) -0.001(3) -0.018(3) -0.008(3)
C23 0.040(4) 0.056(5) 0.067(5) -0.002(4) -0.013(4) -0.026(4)
C24 0.055(5) 0.058(5) 0.061(5) 0.003(4) -0.014(4) -0.030(4)
C25 0.050(4) 0.041(4) 0.050(4) 0.007(3) -0.017(3) -0.013(3)
C26 0.045(4) 0.042(4) 0.074(5) 0.005(4) -0.025(4) -0.010(3)
C27 0.045(4) 0.042(4) 0.077(6) 0.011(4) -0.020(4) -0.016(3)
C28 0.041(4) 0.038(4) 0.080(6) 0.013(4) -0.022(4) -0.013(3)
C29 0.045(4) 0.047(4) 0.081(6) 0.007(4) -0.014(4) -0.014(4)
C30 0.081(7) 0.079(6) 0.080(7) -0.003(5) -0.018(6) -0.035(6)
C31 0.042(4) 0.059(5) 0.066(5) 0.002(4) -0.016(4) -0.018(4)
C32 0.049(4) 0.050(4) 0.077(6) 0.005(4) -0.029(4) -0.017(4)
C33 0.104(8) 0.066(6) 0.090(7) -0.013(5) -0.035(6) -0.027(6)
C34 0.099(8) 0.063(6) 0.122(10) -0.018(6) -0.036(7) -0.029(6)
C35 0.119(9) 0.058(6) 0.133(11) 0.008(6) -0.056(8) -0.025(6)
C36 0.104(8) 0.062(6) 0.105(8) 0.013(6) -0.050(7) -0.027(6)
C37 0.114(10) 0.078(7) 0.080(7) -0.004(6) -0.025(7) -0.016(7)
C38 0.094(8) 0.104(9) 0.111(10) -0.020(7) -0.014(7) -0.022(8)
C39 0.126(11) 0.103(9) 0.101(9) -0.002(7) -0.008(8) -0.050(9)
C40 0.108(10) 0.105(9) 0.129(11) -0.033(8) 0.007(9) -0.046(8)

loop_
_atom_type_symbol
_atom_type_description
_atom_type_scat_dispersion_real
_atom_type_scat_dispersion_imag
_atom_type_scat_source
C C 0.0033 0.0016 'International Tables Vol C Tables 4.2.6.8 and 6.1.1.4'
H H 0.0000 0.0000 'International Tables Vol C Tables 4.2.6.8 and 6.1.1.4'
N N 0.0061 0.0033 'International Tables Vol C Tables 4.2.6.8 and 6.1.1.4'
O O 0.0106 0.0060 'International Tables Vol C Tables 4.2.6.8 and 6.1.1.4'
Eu Eu -0.1578 3.6682 'International Tables Vol C Tables 4.2.6.8 and 6.1.1.4'

loop_
_geom_angle_atom_site_label_1
_geom_angle_atom_site_label_2
_geom_angle_atom_site_label_3
_geom_angle
_geom_angle_site_symmetry_1
_geom_angle_site_symmetry_3
O4 Eu1 O16 88.31(18) . .
O4 Eu1 O1 152.45(19) . .
O16 Eu1 O1 75.95(18) . .
O4 Eu1 O11 80.50(19) . .
O16 Eu1 O11 129.4(2) . .
O1 Eu1 O11 92.07(19) . .
O4 Eu1 O13 82.27(18) . .
O16 Eu1 O13 151.5(2) . .
O1 Eu1 O13 121.73(18) . .
O11 Eu1 O13 75.5(2) . .
O4 Eu1 O14 130.24(18) . .
O16 Eu1 O14 140.88(19) . .
O1 Eu1 O14 70.58(18) . .
O11 Eu1 O14 72.3(2) . .
O13 Eu1 O14 51.29(18) . .
O4 Eu1 O7 120.38(17) . .
O16 Eu1 O7 79.7(2) . .
O1 Eu1 O7 79.37(18) . .
O11 Eu1 O7 147.0(2) . .
O13 Eu1 O7 82.04(19) . .
O14 Eu1 O7 74.83(18) . .
O4 Eu1 O10 75.94(19) . .
O16 Eu1 O10 78.7(2) . .
O1 Eu1 O10 78.85(19) . .
O11 Eu1 O10 50.7(2) . .
O13 Eu1 O10 124.2(2) . .
O14 Eu1 O10 113.1(2) . .
O7 Eu1 O10 152.4(2) . .
O4 Eu1 O8 69.91(18) . .
O16 Eu1 O8 74.06(19) . .
O1 Eu1 O8 124.91(17) . .
O11 Eu1 O8 142.1(2) . .
O13 Eu1 O8 77.42(18) . .
O14 Eu1 O8 109.53(19) . .
O7 Eu1 O8 50.57(18) . .
O10 Eu1 O8 136.4(2) . .
C1 N1 C13 125.0(6) . .
C1 N1 H1 117.5 . .
C13 N1 H1 117.5 . .
C18 N2 C14 117.4(8) . .
C19 N3 C31 125.8(6) . .
C19 N3 H3 117.1 . .
C31 N3 H3 117.1 . .
C32 N4 C33 118.8(8) . .
O9 N5 O8 121.4(7) . .
O9 N5 O7 121.8(7) . .
O8 N5 O7 116.8(6) . .
O12 N6 O11 123.1(10) . .
O12 N6 O10 122.2(10) . .
O11 N6 O10 114.6(7) . .
O15 N7 O14 123.9(7) . .
O15 N7 O13 120.6(7) . .
O14 N7 O13 115.5(7) . .
C1 O1 Eu1 168.2(5) . .
C3 O2 C8 119.5(5) . .
C9 O3 C12 118.6(6) . .
C19 O4 Eu1 155.2(5) . .
C21 O5 C26 121.8(5) . .
C27 O6 C30 118.3(6) . .
N5 O7 Eu1 96.5(4) . .
N5 O8 Eu1 95.5(4) . .
N6 O10 Eu1 95.3(5) . .
N6 O11 Eu1 99.4(5) . .
N7 O13 Eu1 96.5(4) . .
N7 O14 Eu1 96.7(4) . .
Eu1 O16 H16C 124.8 . .
Eu1 O16 H16D 123.2 . .
H16C O16 H16D 108.5 . .
C37 O17 C39 119.2(10) . .
O1 C1 N1 121.5(6) . .
O1 C1 C2 119.9(6) . .
N1 C1 C2 118.6(6) . .
C7 C2 C3 118.4(6) . .
C7 C2 C1 117.7(6) . .
C3 C2 C1 123.9(6) . .
O2 C3 C4 123.9(6) . .
O2 C3 C2 115.3(6) . .
C4 C3 C2 120.7(6) . .
C3 C4 C5 119.8(7) . .
C3 C4 H4 120.1 . .
C5 C4 H4 120.1 . .
C4 C5 C6 120.0(7) . .
C4 C5 H5 120.0 . .
C6 C5 H5 120.0 . .
C7 C6 C5 120.2(7) . .
C7 C6 H6 119.9 . .
C5 C6 H6 119.9 . .
C6 C7 C2 120.9(7) . .
C6 C7 H7 119.6 . .
C2 C7 H7 119.6 . .
O2 C8 C10 106.5(6) . .
O2 C8 H8A 110.4 . .
C10 C8 H8A 110.4 . .
O2 C8 H8B 110.4 . .
C10 C8 H8B 110.4 . .
H8A C8 H8B 108.6 . .
O3 C9 C11 123.9(7) . 2_575
O3 C9 C10 116.3(7) . .
C11 C9 C10 119.7(7) 2_575 .
C11 C10 C9 118.6(7) . .
C11 C10 C8 121.4(7) . .
C9 C10 C8 120.1(6) . .
C9 C11 C10 121.7(7) 2_575 .
C9 C11 H11 119.1 2_575 .
C10 C11 H11 119.1 . .
O3 C12 H12A 109.5 . .
O3 C12 H12B 109.5 . .
H12A C12 H12B 109.5 . .
O3 C12 H12C 109.5 . .
H12A C12 H12C 109.5 . .
H12B C12 H12C 109.5 . .
N1 C13 C14 111.8(6) . .
N1 C13 H13A 109.2 . .
C14 C13 H13A 109.2 . .
N1 C13 H13B 109.2 . .
C14 C13 H13B 109.2 . .
H13A C13 H13B 107.9 . .
N2 C14 C15 121.3(8) . .
N2 C14 C13 117.3(7) . .
C15 C14 C13 121.4(8) . .
C16 C15 C14 119.2(9) . .
C16 C15 H15 120.4 . .
C14 C15 H15 120.4 . .
C17 C16 C15 119.8(9) . .
C17 C16 H16 120.1 . .
C15 C16 H16 120.1 . .
C16 C17 C18 117.8(10) . .
C16 C17 H17 121.1 . .
C18 C17 H17 121.1 . .
N2 C18 C17 124.5(10) . .
N2 C18 H18 117.7 . .
C17 C18 H18 117.7 . .
O4 C19 N3 121.6(6) . .
O4 C19 C20 119.8(6) . .
N3 C19 C20 118.7(6) . .
C25 C20 C21 117.3(6) . .
C25 C20 C19 118.0(6) . .
C21 C20 C19 124.7(6) . .
O5 C21 C22 121.7(6) . .
O5 C21 C20 117.3(5) . .
C22 C21 C20 121.0(6) . .
C23 C22 C21 119.3(7) . .
C23 C22 H22 120.3 . .
C21 C22 H22 120.3 . .
C22 C23 C24 121.0(6) . .
C22 C23 H23 119.5 . .
C24 C23 H23 119.5 . .
C25 C24 C23 119.2(7) . .
C25 C24 H24 120.4 . .
C23 C24 H24 120.4 . .
C24 C25 C20 122.2(7) . .
C24 C25 H25 118.9 . .
C20 C25 H25 118.9 . .
O5 C26 C28 104.6(6) . .
O5 C26 H26A 110.8 . .
C28 C26 H26A 110.8 . .
O5 C26 H26B 110.8 . .
C28 C26 H26B 110.8 . .
H26A C26 H26B 108.9 . .
O6 C27 C28 117.2(7) . .
O6 C27 C29 123.5(8) . 2_756
C28 C27 C29 119.4(8) . 2_756
C27 C28 C29 119.6(7) . .
C27 C28 C26 120.8(8) . .
C29 C28 C26 119.4(7) . .
C27 C29 C28 121.0(8) 2_756 .
C27 C29 H29 119.5 2_756 .
C28 C29 H29 119.5 . .
O6 C30 H30A 109.5 . .
O6 C30 H30B 109.5 . .
H30A C30 H30B 109.5 . .
O6 C30 H30C 109.5 . .
H30A C30 H30C 109.5 . .
H30B C30 H30C 109.5 . .
N3 C31 C32 111.3(6) . .
N3 C31 H31A 109.4 . .
C32 C31 H31A 109.4 . .
N3 C31 H31B 109.4 . .
C32 C31 H31B 109.4 . .
H31A C31 H31B 108.0 . .
N4 C32 C36 119.9(8) . .
N4 C32 C31 118.1(7) . .
C36 C32 C31 122.0(8) . .
N4 C33 C34 125.1(11) . .
N4 C33 H33 117.4 . .
C34 C33 H33 117.4 . .
C35 C34 C33 116.4(11) . .
C35 C34 H34 121.8 . .
C33 C34 H34 121.8 . .
C34 C35 C36 120.5(10) . .
C34 C35 H35 119.8 . .
C36 C35 H35 119.8 . .
C32 C36 C35 119.3(10) . .
C32 C36 H36 120.4 . .
C35 C36 H36 120.4 . .
O18 C37 O17 117.8(14) . .
O18 C37 C38 127.3(15) . .
O17 C37 C38 114.9(11) . .
C37 C38 H38A 109.5 . .
C37 C38 H38B 109.5 . .
H38A C38 H38B 109.5 . .
C37 C38 H38C 109.5 . .
H38A C38 H38C 109.5 . .
H38B C38 H38C 109.5 . .
O17 C39 C40 107.1(10) . .
O17 C39 H39A 110.3 . .
C40 C39 H39A 110.3 . .
O17 C39 H39B 110.3 . .
C40 C39 H39B 110.3 . .
H39A C39 H39B 108.5 . .
C39 C40 H40A 109.5 . .
C39 C40 H40B 109.5 . .
H40A C40 H40B 109.5 . .
C39 C40 H40C 109.5 . .
H40A C40 H40C 109.5 . .
H40B C40 H40C 109.5 . .

loop_
_geom_bond_atom_site_label_1
_geom_bond_atom_site_label_2
_geom_bond_distance
_geom_bond_site_symmetry_2
Eu1 O4 2.340(5) .
Eu1 O16 2.346(5) .
Eu1 O1 2.350(5) .
Eu1 O11 2.447(6) .
Eu1 O13 2.469(5) .
Eu1 O14 2.485(6) .
Eu1 O7 2.501(5) .
Eu1 O10 2.515(6) .
Eu1 O8 2.523(5) .
N1 C1 1.318(8) .
N1 C13 1.443(9) .
N1 H1 0.8600 .
N2 C18 1.326(11) .
N2 C14 1.333(10) .
N3 C19 1.314(8) .
N3 C31 1.443(9) .
N3 H3 0.8600 .
N4 C32 1.324(11) .
N4 C33 1.324(11) .
N5 O9 1.210(8) .
N5 O8 1.257(8) .
N5 O7 1.262(8) .
N6 O12 1.188(10) .
N6 O11 1.249(10) .
N6 O10 1.277(10) .
N7 O15 1.211(8) .
N7 O14 1.249(8) .
N7 O13 1.286(8) .
O1 C1 1.242(8) .
O2 C3 1.363(8) .
O2 C8 1.430(8) .
O3 C9 1.369(9) .
O3 C12 1.412(10) .
O4 C19 1.245(8) .
O5 C21 1.351(8) .
O5 C26 1.445(8) .
O6 C27 1.363(10) .
O6 C30 1.426(11) .
O16 H16C 0.8535 .
O16 H16D 0.8539 .
O17 C37 1.341(14) .
O17 C39 1.439(14) .
O18 C37 1.178(14) .
C1 C2 1.479(9) .
C2 C7 1.385(9) .
C2 C3 1.407(9) .
C3 C4 1.372(9) .
C4 C5 1.383(11) .
C4 H4 0.9300 .
C5 C6 1.384(12) .
C5 H5 0.9300 .
C6 C7 1.369(10) .
C6 H6 0.9300 .
C7 H7 0.9300 .
C8 C10 1.514(10) .
C8 H8A 0.9700 .
C8 H8B 0.9700 .
C9 C11 1.371(11) 2_575
C9 C10 1.385(10) .
C10 C11 1.381(10) .
C11 C9 1.371(11) 2_575
C11 H11 0.9300 .
C12 H12A 0.9600 .
C12 H12B 0.9600 .
C12 H12C 0.9600 .
C13 C14 1.498(10) .
C13 H13A 0.9700 .
C13 H13B 0.9700 .
C14 C15 1.379(11) .
C15 C16 1.369(13) .
C15 H15 0.9300 .
C16 C17 1.346(14) .
C16 H16 0.9300 .
C17 C18 1.359(13) .
C17 H17 0.9300 .
C18 H18 0.9300 .
C19 C20 1.490(9) .
C20 C25 1.388(9) .
C20 C21 1.407(9) .
C21 C22 1.389(9) .
C22 C23 1.374(10) .
C22 H22 0.9300 .
C23 C24 1.381(11) .
C23 H23 0.9300 .
C24 C25 1.373(10) .
C24 H24 0.9300 .
C25 H25 0.9300 .
C26 C28 1.493(10) .
C26 H26A 0.9700 .
C26 H26B 0.9700 .
C27 C28 1.380(11) .
C27 C29 1.387(11) 2_756
C28 C29 1.397(12) .
C29 C27 1.387(11) 2_756
C29 H29 0.9300 .
C30 H30A 0.9600 .
C30 H30B 0.9600 .
C30 H30C 0.9600 .
C31 C32 1.491(11) .
C31 H31A 0.9700 .
C31 H31B 0.9700 .
C32 C36 1.371(12) .
C33 C34 1.345(15) .
C33 H33 0.9300 .
C34 C35 1.345(16) .
C34 H34 0.9300 .
C35 C36 1.384(15) .
C35 H35 0.9300 .
C36 H36 0.9300 .
C37 C38 1.449(16) .
C38 H38A 0.9600 .
C38 H38B 0.9600 .
C38 H38C 0.9600 .
C39 C40 1.469(18) .
C39 H39A 0.9700 .
C39 H39B 0.9700 .
C40 H40A 0.9600 .
C40 H40B 0.9600 .
C40 H40C 0.9600 .
